data_7212875
loop_
_publ_author_name
'Braga, Dario'
'Dichiarante, Elena'
'Palladino, Giuseppe'
'Grepioni, Fabrizia'
'Chierotti, Michele R.'
'Gobetto, Roberto'
'Pellegrino, Luca'

_publ_section_title
;
 Remarkable reversal of melting point alternation by co-crystallization
;
_journal_issue 11
_journal_name_full CrystEngComm
_journal_page_first 3534
_journal_paper_doi 10.1039/c0ce00253d
_journal_volume 12
_journal_year 2010
_chemical_formula_sum 'C19 H24 N2 O4'
_chemical_formula_weight 344.40
_chemical_name_systematic
;
?
;
_space_group_IT_number 14
_symmetry_cell_setting monoclinic
_symmetry_space_group_name_Hall '-P 2ybc'
_symmetry_space_group_name_H-M 'P 1 21/c 1'
_atom_sites_solution_hydrogens geom
_atom_sites_solution_primary direct
_atom_sites_solution_secondary difmap
_audit_creation_method SHELXL-97
_cell_angle_alpha 90.00
_cell_angle_beta 105.8320(10)
_cell_angle_gamma 90.00
_cell_formula_units_Z 16
_cell_length_a 11.1380(10)
_cell_length_b 47.332(5)
_cell_length_c 14.436(2)
_cell_measurement_temperature 293(2)
_cell_volume 7321.7(14)
_computing_structure_refinement 'SHELXL-97 (Sheldrick, 1997)'
_computing_structure_solution 'SHELXS-97 (Sheldrick, 1990)'
_diffrn_ambient_temperature 293(2)
_diffrn_measured_fraction_theta_full 0.999
_diffrn_measured_fraction_theta_max 0.923
_diffrn_radiation_monochromator graphite
_diffrn_radiation_source 'fine-focus sealed tube'
_diffrn_radiation_type MoK\a
_diffrn_radiation_wavelength 0.71073
_diffrn_reflns_av_R_equivalents 0.0787
_diffrn_reflns_av_sigmaI/netI 0.0718
_diffrn_reflns_limit_h_max 14
_diffrn_reflns_limit_h_min -14
_diffrn_reflns_limit_k_max 61
_diffrn_reflns_limit_k_min -62
_diffrn_reflns_limit_l_max 18
_diffrn_reflns_limit_l_min -18
_diffrn_reflns_number 60898
_diffrn_reflns_theta_full 25.00
_diffrn_reflns_theta_max 28.16
_diffrn_reflns_theta_min 0.86
_exptl_absorpt_coefficient_mu 0.088
_exptl_absorpt_correction_type none
_exptl_crystal_colour colourless
_exptl_crystal_density_diffrn 1.250
_exptl_crystal_density_method 'not measured'
_exptl_crystal_description prism
_exptl_crystal_F_000 2944
_exptl_crystal_size_max 0.30
_exptl_crystal_size_mid 0.23
_exptl_crystal_size_min 0.18
_refine_diff_density_max 0.525
_refine_diff_density_min -0.337
_refine_diff_density_rms 0.054
_refine_ls_extinction_coef 0.00021(10)
_refine_ls_extinction_expression Fc^*^=kFc[1+0.001xFc^2^\l^3^/sin(2\q)]^-1/4^
_refine_ls_extinction_method SHELXL
_refine_ls_goodness_of_fit_ref 0.986
_refine_ls_hydrogen_treatment mixed
_refine_ls_matrix_type full
_refine_ls_number_parameters 934
_refine_ls_number_reflns 16573
_refine_ls_number_restraints 2
_refine_ls_restrained_S_all 1.004
_refine_ls_R_factor_all 0.1923
_refine_ls_R_factor_gt 0.0827
_refine_ls_shift/su_max 0.001
_refine_ls_shift/su_mean 0.000
_refine_ls_structure_factor_coef Fsqd
_refine_ls_weighting_details 'calc w=1/[\s^2^(Fo^2^)+(0.1455P)^2^+1.8531P] where P=(Fo^2^+2Fc^2^)/3'
_refine_ls_weighting_scheme calc
_refine_ls_wR_factor_gt 0.2294
_refine_ls_wR_factor_ref 0.2987
_reflns_number_gt 6574
_reflns_number_total 16573
_reflns_threshold_expression >2sigma(I)
_cod_data_source_file c0ce00253d.txt
_cod_data_source_block 1.C7
_cod_depositor_comments
;
The following automatic conversions were performed:

'_symmetry_cell_setting' value 'Monoclinic' changed to 'monoclinic'
according to /home/saulius/struct/CIF-dictionaries/cif_core.dic
dictionary named 'cif_core.dic' version 2.4.2 from 2011-04-26.

Automatic conversion script
Id: cif_fix_values 1891 2012-01-12 08:04:46Z andrius 
;
_cod_original_sg_symbol_H-M P21/c
_cod_database_code 7212875

loop_
_symmetry_equiv_pos_as_xyz
'x, y, z'
'-x, y+1/2, -z+1/2'
'-x, -y, -z'
'x, -y-1/2, z-1/2'

loop_
_atom_site_label
_atom_site_type_symbol
_atom_site_fract_x
_atom_site_fract_y
_atom_site_fract_z
_atom_site_U_iso_or_equiv
_atom_site_adp_type
_atom_site_occupancy
_atom_site_symmetry_multiplicity
_atom_site_calc_flag
_atom_site_refinement_flags
H4O H 0.618(3) -0.1312(7) 0.221(2) 0.055(9) Uiso 1 1 d .
H3O H -0.133(3) 0.3569(8) 0.274(2) 0.070(11) Uiso 1 1 d .
H17O H 0.088(4) 0.2428(9) 0.030(3) 0.109(16) Uiso 1 1 d .
H10O H 0.491(4) 0.1109(9) 0.257(3) 0.090(13) Uiso 1 1 d .
H11O H -0.399(5) 0.2438(11) 0.534(4) 0.14(2) Uiso 1 1 d .
H1O H -0.098(5) 0.1171(12) 0.280(4) 0.15(2) Uiso 1 1 d .
H6O H -0.294(4) 0.0037(10) 0.518(3) 0.121(17) Uiso 1 1 d .
H18O H 0.210(5) 0.0033(11) 0.007(3) 0.15(2) Uiso 1 1 d .
N1 N -0.0502(3) 0.08445(6) 0.2745(2) 0.0590(8) Uani 1 1 d .
N2 N 0.3888(3) 0.33935(6) 0.2629(2) 0.0597(8) Uani 1 1 d .
N3 N 0.0943(3) -0.10941(6) 0.2281(2) 0.0603(8) Uani 1 1 d .
N4 N 0.4539(3) 0.14294(6) 0.2627(2) 0.0634(8) Uani 1 1 d .
N5 N -0.3705(3) 0.27725(6) 0.5214(2) 0.0592(8) Uani 1 1 d .
N6 N -0.2491(3) 0.47131(6) 0.5021(2) 0.0631(8) Uani 1 1 d .
O1 O -0.1257(3) 0.13583(6) 0.2933(2) 0.0748(8) Uani 1 1 d .
O2 O 0.0362(3) 0.15311(6) 0.2524(2) 0.0886(9) Uani 1 1 d .
O3 O -0.1684(3) 0.33785(6) 0.2810(2) 0.0766(8) Uani 1 1 d .
O4 O 0.6514(3) -0.10680(6) 0.2299(2) 0.0853(9) Uani 1 1 d .
O5 O 0.4726(3) -0.09908(6) 0.2621(2) 0.0918(10) Uani 1 1 d .
O6 O -0.3409(3) 0.02280(5) 0.5219(2) 0.0802(9) Uani 1 1 d .
O7 O 0.0082(3) 0.32388(6) 0.2565(3) 0.0939(10) Uani 1 1 d .
O8 O -0.1720(3) 0.04159(5) 0.4979(2) 0.0856(9) Uani 1 1 d .
O9 O 0.3641(3) 0.07204(6) 0.2628(3) 0.0954(10) Uani 1 1 d .
O10 O 0.5377(3) 0.09161(6) 0.2495(2) 0.0843(9) Uani 1 1 d .
O11 O -0.4161(3) 0.22324(6) 0.5376(2) 0.0846(10) Uani 1 1 d .
O16 O -0.2482(3) 0.21294(6) 0.4911(2) 0.0897(10) Uani 1 1 d .
C1 C -0.1368(3) 0.28921(7) 0.2752(3) 0.0596(10) Uani 1 1 d .
H1A H -0.2140 0.2873 0.2244 0.071 Uiso 1 1 calc R
H1B H -0.1575 0.2874 0.3360 0.071 Uiso 1 1 calc R
C2 C -0.1163(3) 0.23702(7) 0.2760(3) 0.0593(10) Uani 1 1 d .
H2A H -0.1339 0.2366 0.3383 0.071 Uiso 1 1 calc R
H2B H -0.1958 0.2365 0.2272 0.071 Uiso 1 1 calc R
C3 C 0.4677(4) 0.06968(8) 0.2544(3) 0.0583(9) Uani 1 1 d .
C4 C -0.0452(3) 0.21051(7) 0.2667(3) 0.0566(9) Uani 1 1 d .
H4A H 0.0335 0.2102 0.3164 0.068 Uiso 1 1 calc R
H4B H -0.0271 0.2104 0.2046 0.068 Uiso 1 1 calc R
C5 C -0.0614(4) 0.15680(7) 0.2725(3) 0.0559(9) Uani 1 1 d .
C6 C -0.0533(3) 0.26477(7) 0.2670(3) 0.0563(9) Uani 1 1 d .
H6A H 0.0247 0.2661 0.3172 0.068 Uiso 1 1 calc R
H6B H -0.0345 0.2656 0.2052 0.068 Uiso 1 1 calc R
C7 C 0.4067(4) 0.20040(9) 0.2682(3) 0.0809(13) Uani 1 1 d .
C8 C 0.5974(3) -0.05995(7) 0.2405(3) 0.0611(10) Uani 1 1 d .
H8A H 0.6144 -0.0566 0.1790 0.073 Uiso 1 1 calc R
H8B H 0.6743 -0.0565 0.2903 0.073 Uiso 1 1 calc R
C9 C 0.4656(3) 0.01541(7) 0.2552(3) 0.0601(10) Uani 1 1 d .
H9A H 0.3884 0.0144 0.2040 0.072 Uiso 1 1 calc R
H9B H 0.4457 0.0144 0.3164 0.072 Uiso 1 1 calc R
C10 C -0.2727(3) 0.04448(7) 0.5111(3) 0.0537(9) Uani 1 1 d .
C11 C 0.0244(4) -0.05365(8) 0.2469(3) 0.0717(11) Uani 1 1 d .
C12 C 0.5322(4) 0.04262(7) 0.2481(3) 0.0668(11) Uani 1 1 d .
H12A H 0.6100 0.0426 0.2988 0.080 Uiso 1 1 calc R
H12B H 0.5536 0.0425 0.1873 0.080 Uiso 1 1 calc R
C13 C 0.4212(4) 0.28171(9) 0.2616(4) 0.0873(14) Uani 1 1 d .
C14 C 0.5008(3) -0.03844(7) 0.2522(3) 0.0597(10) Uani 1 1 d .
H14A H 0.4237 -0.0410 0.2018 0.072 Uiso 1 1 calc R
H14B H 0.4834 -0.0411 0.3138 0.072 Uiso 1 1 calc R
C15 C -0.1205(3) 0.18463(7) 0.2759(3) 0.0576(9) Uani 1 1 d .
H15A H -0.1424 0.1859 0.3363 0.069 Uiso 1 1 calc R
H15B H -0.1978 0.1852 0.2246 0.069 Uiso 1 1 calc R
C16 C -0.0180(4) -0.10280(8) 0.2390(3) 0.0643(10) Uani 1 1 d .
H16 H -0.0734 -0.1174 0.2401 0.077 Uiso 1 1 calc R
C17 C 0.0066(4) 0.02804(8) 0.2521(3) 0.0741(12) Uani 1 1 d .
C18 C 0.0910(4) 0.04909(8) 0.2524(3) 0.0660(11) Uani 1 1 d .
H18 H 0.1693 0.0446 0.2453 0.079 Uiso 1 1 calc R
C19 C -0.3417(3) 0.12410(7) 0.5201(3) 0.0576(9) Uani 1 1 d .
H19A H -0.4202 0.1231 0.4703 0.069 Uiso 1 1 calc R
H19B H -0.3607 0.1228 0.5817 0.069 Uiso 1 1 calc R
C20 C -0.1069(4) 0.03580(8) 0.2653(3) 0.0801(13) Uani 1 1 d .
H20 H -0.1665 0.0223 0.2674 0.096 Uiso 1 1 calc R
C21 C -0.0889(3) 0.31825(7) 0.2702(3) 0.0546(9) Uani 1 1 d .
C22 C 0.3119(4) 0.29312(8) 0.2716(3) 0.0781(12) Uani 1 1 d .
H22 H 0.2475 0.2815 0.2784 0.094 Uiso 1 1 calc R
C23 C 0.5647(3) -0.08996(8) 0.2448(3) 0.0578(9) Uani 1 1 d .
C24 C 0.3187(4) 0.18045(9) 0.2720(3) 0.0729(11) Uani 1 1 d .
H24 H 0.2407 0.1861 0.2769 0.088 Uiso 1 1 calc R
C25 C -0.0546(4) -0.07613(9) 0.2482(3) 0.0717(11) Uani 1 1 d .
H25 H -0.1337 -0.0728 0.2556 0.086 Uiso 1 1 calc R
C26 C 0.5408(4) 0.16184(8) 0.2600(3) 0.0686(11) Uani 1 1 d .
H26 H 0.6184 0.1555 0.2567 0.082 Uiso 1 1 calc R
C27 C -0.0194(5) -0.02455(9) 0.2617(4) 0.1106(18) Uani 1 1 d D
H27A H -0.1065 -0.0231 0.2257 0.133 Uiso 1 1 calc R
H27B H -0.0155 -0.0226 0.3293 0.133 Uiso 1 1 calc R
C28 C 0.5506(3) -0.00905(7) 0.2464(3) 0.0621(10) Uani 1 1 d .
H28A H 0.5707 -0.0072 0.1854 0.074 Uiso 1 1 calc R
H28B H 0.6280 -0.0071 0.2970 0.074 Uiso 1 1 calc R
C29 C 0.0439(5) -0.00174(9) 0.2360(5) 0.125(2) Uani 1 1 d D
H29A H 0.0377 -0.0036 0.1679 0.151 Uiso 1 1 calc R
H29B H 0.1314 -0.0038 0.2702 0.151 Uiso 1 1 calc R
C30 C 0.1388(4) -0.06087(8) 0.2363(3) 0.0708(11) Uani 1 1 d .
H30 H 0.1960 -0.0466 0.2352 0.085 Uiso 1 1 calc R
C31 C -0.1298(3) 0.06403(7) 0.2751(3) 0.0641(10) Uani 1 1 d .
H31 H -0.2073 0.0690 0.2828 0.077 Uiso 1 1 calc R
C32 C -0.3356(3) 0.07191(7) 0.5166(3) 0.0570(9) Uani 1 1 d .
H32A H -0.3577 0.0724 0.5772 0.068 Uiso 1 1 calc R
H32B H -0.4129 0.0723 0.4654 0.068 Uiso 1 1 calc R
C33 C 0.0605(4) 0.07641(8) 0.2630(3) 0.0635(10) Uani 1 1 d .
H33 H 0.1193 0.0903 0.2624 0.076 Uiso 1 1 calc R
C34 C -0.2625(3) 0.28695(8) 0.5133(3) 0.0635(10) Uani 1 1 d .
H34 H -0.1985 0.2741 0.5157 0.076 Uiso 1 1 calc R
C35 C 0.1714(4) -0.08821(8) 0.2272(3) 0.0644(10) Uani 1 1 d .
H35 H 0.2503 -0.0921 0.2202 0.077 Uiso 1 1 calc R
C36 C -0.3745(3) 0.17532(7) 0.5233(3) 0.0604(10) Uani 1 1 d .
H36A H -0.4517 0.1721 0.4736 0.072 Uiso 1 1 calc R
H36B H -0.3926 0.1728 0.5848 0.072 Uiso 1 1 calc R
C37 C -0.2631(3) 0.09848(7) 0.5096(3) 0.0555(9) Uani 1 1 d .
H37A H -0.2442 0.0991 0.4479 0.067 Uiso 1 1 calc R
H37B H -0.1850 0.0986 0.5600 0.067 Uiso 1 1 calc R
C38 C -0.3333(4) 0.33441(8) 0.4958(3) 0.0730(12) Uani 1 1 d .
C39 C 0.2992(3) 0.32201(8) 0.2714(3) 0.0634(10) Uani 1 1 d .
H39 H 0.2247 0.3297 0.2774 0.076 Uiso 1 1 calc R
C40 C -0.3599(4) 0.46201(8) 0.5058(3) 0.0670(11) Uani 1 1 d .
H40 H -0.4243 0.4750 0.4991 0.080 Uiso 1 1 calc R
C41 C -0.3380(3) 0.20552(7) 0.5166(3) 0.0560(9) Uani 1 1 d .
C42 C 0.3050(4) 0.07696(7) 0.4977(3) 0.0656(11) Uani 1 1 d .
H42 H 0.3635 0.0906 0.4941 0.079 Uiso 1 1 calc R
C43 C -0.4435(4) 0.32440(8) 0.5057(3) 0.0714(11) Uani 1 1 d .
H43 H -0.5086 0.3369 0.5042 0.086 Uiso 1 1 calc R
C44 C 0.3442(4) 0.15302(8) 0.2687(3) 0.0646(10) Uani 1 1 d .
H44 H 0.2820 0.1401 0.2707 0.078 Uiso 1 1 calc R
C45 C -0.4591(3) 0.29599(8) 0.5179(3) 0.0647(10) Uani 1 1 d .
H45 H -0.5358 0.2897 0.5239 0.078 Uiso 1 1 calc R
C46 C -0.2832(3) 0.15276(7) 0.5142(3) 0.0558(9) Uani 1 1 d .
H46A H -0.2066 0.1547 0.5655 0.067 Uiso 1 1 calc R
H46B H -0.2634 0.1546 0.4531 0.067 Uiso 1 1 calc R
C47 C 0.3754(6) 0.23086(10) 0.2752(6) 0.143(3) Uani 1 1 d D
H47A H 0.2928 0.2339 0.2323 0.172 Uiso 1 1 calc R
H47B H 0.3696 0.2342 0.3401 0.172 Uiso 1 1 calc R
C48 C -0.1603(4) 0.45256(8) 0.5109(3) 0.0688(11) Uani 1 1 d .
H48 H -0.0820 0.4588 0.5082 0.083 Uiso 1 1 calc R
C49 C 0.4936(4) 0.32815(8) 0.2539(3) 0.0646(10) Uani 1 1 d .
H49 H 0.5575 0.3400 0.2479 0.078 Uiso 1 1 calc R
C50 C 0.5211(4) 0.19017(8) 0.2620(3) 0.0785(13) Uani 1 1 d .
H50 H 0.5843 0.2027 0.2591 0.094 Uiso 1 1 calc R
C51 C 0.4507(6) 0.25068(11) 0.2557(6) 0.174(3) Uani 1 1 d D
H51A H 0.4568 0.2472 0.1910 0.209 Uiso 1 1 calc R
H51B H 0.5331 0.2475 0.2988 0.209 Uiso 1 1 calc R
C52 C -0.2901(4) 0.41460(8) 0.5294(3) 0.0720(11) Uani 1 1 d .
C53 C -0.2405(4) 0.31477(9) 0.5018(3) 0.0737(12) Uani 1 1 d .
H53 H -0.1622 0.3206 0.4979 0.088 Uiso 1 1 calc R
C54 C -0.1763(4) 0.42436(8) 0.5238(3) 0.0778(12) Uani 1 1 d .
H54 H -0.1104 0.4119 0.5288 0.093 Uiso 1 1 calc R
C55 C 0.5104(4) 0.30025(9) 0.2532(3) 0.0802(13) Uani 1 1 d .
H55 H 0.5858 0.2933 0.2468 0.096 Uiso 1 1 calc R
C56 C -0.3838(4) 0.43445(8) 0.5189(3) 0.0695(11) Uani 1 1 d .
H56 H -0.4632 0.4289 0.5208 0.083 Uiso 1 1 calc R
O17 O 0.0661(2) 0.22304(5) 0.0319(2) 0.0717(8) Uani 1 1 d .
O18 O 0.1716(3) 0.02276(6) 0.0233(2) 0.0814(9) Uani 1 1 d .
O19 O 0.2480(3) 0.21290(6) 0.0070(2) 0.0880(10) Uani 1 1 d .
O20 O 0.3343(3) 0.04283(6) -0.0088(3) 0.0935(10) Uani 1 1 d .
C57 C 0.1505(3) 0.20544(7) 0.0199(3) 0.0527(9) Uani 1 1 d .
C58 C 0.1135(3) 0.17518(7) 0.0236(3) 0.0551(9) Uani 1 1 d .
H58A H 0.0365 0.1722 -0.0266 0.066 Uiso 1 1 calc R
H58B H 0.0954 0.1720 0.0848 0.066 Uiso 1 1 calc R
C59 C 0.2060(3) 0.15317(7) 0.0124(3) 0.0546(9) Uani 1 1 d .
H59A H 0.2843 0.1558 0.0614 0.066 Uiso 1 1 calc R
H59B H 0.2217 0.1551 -0.0502 0.066 Uiso 1 1 calc R
C60 C 0.1718(4) 0.07176(7) 0.0191(3) 0.0623(10) Uani 1 1 d .
H60A H 0.1541 0.0717 0.0813 0.075 Uiso 1 1 calc R
H60B H 0.0922 0.0718 -0.0296 0.075 Uiso 1 1 calc R
C61 C 0.2365(4) 0.04482(7) 0.0096(3) 0.0568(9) Uani 1 1 d .
C62 C 0.2379(3) 0.09918(7) 0.0105(3) 0.0568(9) Uani 1 1 d .
H62A H 0.2551 0.1002 -0.0517 0.068 Uiso 1 1 calc R
H62B H 0.3167 0.1001 0.0601 0.068 Uiso 1 1 calc R
C63 C 0.1547(3) 0.12392(7) 0.0218(3) 0.0573(9) Uani 1 1 d .
H63A H 0.0750 0.1220 -0.0263 0.069 Uiso 1 1 calc R
H63B H 0.1390 0.1225 0.0845 0.069 Uiso 1 1 calc R
N7 N 0.2532(3) 0.02827(6) 0.4944(2) 0.0611(8) Uani 1 1 d .
N8 N 0.1280(3) 0.22343(6) 0.5259(2) 0.0574(8) Uani 1 1 d .
C64 C 0.1925(3) 0.16683(8) 0.5141(3) 0.0628(10) Uani 1 1 d .
C65 C 0.1913(3) 0.08463(7) 0.5094(3) 0.0607(10) Uani 1 1 d .
C66 C 0.2338(4) 0.13695(8) 0.5061(4) 0.0885(14) Uani 1 1 d .
H66A H 0.2475 0.1347 0.4430 0.106 Uiso 1 1 calc R
H66B H 0.3137 0.1343 0.5533 0.106 Uiso 1 1 calc R
C67 C 0.1429(4) 0.03581(8) 0.5053(3) 0.0629(10) Uani 1 1 d .
H67 H 0.0858 0.0217 0.5076 0.075 Uiso 1 1 calc R
C68 C 0.1094(3) 0.06310(8) 0.5131(3) 0.0595(10) Uani 1 1 d .
H68 H 0.0311 0.0673 0.5209 0.071 Uiso 1 1 calc R
C69 C 0.3313(4) 0.04866(7) 0.4913(3) 0.0634(10) Uani 1 1 d .
H69 H 0.4093 0.0438 0.4844 0.076 Uiso 1 1 calc R
C70 C -0.3109(6) 0.38409(9) 0.5509(4) 0.1065(18) Uani 1 1 d .
H70A H -0.2450 0.3783 0.6068 0.128 Uiso 1 1 calc R
H70B H -0.3892 0.3827 0.5678 0.128 Uiso 1 1 calc R
C71 C -0.3140(6) 0.36524(10) 0.4762(4) 0.129(2) Uani 1 1 d .
H71A H -0.2361 0.3670 0.4589 0.154 Uiso 1 1 calc R
H71B H -0.3804 0.3710 0.4207 0.154 Uiso 1 1 calc R
C72 C 0.2720(3) 0.18847(8) 0.5076(3) 0.0632(10) Uani 1 1 d .
H72 H 0.3499 0.1844 0.4990 0.076 Uiso 1 1 calc R
C73 C 0.1520(4) 0.11470(8) 0.5191(4) 0.0837(13) Uani 1 1 d .
H73A H 0.0716 0.1176 0.4728 0.100 Uiso 1 1 calc R
H73B H 0.1397 0.1168 0.5827 0.100 Uiso 1 1 calc R
C74 C 0.2370(3) 0.21597(7) 0.5136(3) 0.0585(10) Uani 1 1 d .
H74 H 0.2928 0.2301 0.5088 0.070 Uiso 1 1 calc R
C75 C 0.0512(3) 0.20284(7) 0.5330(3) 0.0616(10) Uani 1 1 d .
H75 H -0.0259 0.2075 0.5421 0.074 Uiso 1 1 calc R
C76 C 0.0802(3) 0.17455(8) 0.5273(3) 0.0654(10) Uani 1 1 d .
H76 H 0.0229 0.1608 0.5325 0.078 Uiso 1 1 calc R

loop_
_atom_site_aniso_label
_atom_site_aniso_U_11
_atom_site_aniso_U_22
_atom_site_aniso_U_33
_atom_site_aniso_U_23
_atom_site_aniso_U_13
_atom_site_aniso_U_12
N1 0.064(2) 0.0385(16) 0.078(2) -0.0061(14) 0.0239(17) -0.0070(15)
N2 0.066(2) 0.0427(17) 0.073(2) -0.0022(15) 0.0234(16) 0.0027(15)
N3 0.069(2) 0.0397(17) 0.075(2) -0.0053(14) 0.0245(17) 0.0017(15)
N4 0.072(2) 0.0446(18) 0.071(2) 0.0008(15) 0.0166(17) -0.0005(16)
N5 0.064(2) 0.0403(16) 0.077(2) 0.0063(15) 0.0265(17) -0.0013(15)
N6 0.081(2) 0.0378(16) 0.072(2) 0.0017(15) 0.0231(18) 0.0040(16)
O1 0.0772(19) 0.0395(15) 0.119(2) -0.0016(15) 0.0465(17) -0.0049(13)
O2 0.079(2) 0.0555(17) 0.151(3) 0.0003(17) 0.064(2) 0.0015(14)
O3 0.0723(18) 0.0452(16) 0.127(2) 0.0046(15) 0.0517(17) 0.0027(14)
O4 0.0794(19) 0.0444(16) 0.145(3) 0.0000(16) 0.0531(19) 0.0015(14)
O5 0.072(2) 0.0549(17) 0.158(3) 0.0038(18) 0.049(2) -0.0088(15)
O6 0.0724(18) 0.0369(15) 0.141(3) -0.0001(16) 0.0465(18) -0.0055(13)
O7 0.0664(19) 0.0628(18) 0.170(3) -0.0024(19) 0.062(2) -0.0079(15)
O8 0.076(2) 0.0514(17) 0.145(3) 0.0019(16) 0.056(2) -0.0005(14)
O9 0.073(2) 0.0619(19) 0.167(3) 0.0097(19) 0.059(2) 0.0050(15)
O10 0.0687(18) 0.0453(16) 0.147(3) -0.0025(17) 0.0437(18) -0.0050(14)
O11 0.097(2) 0.0406(16) 0.140(3) 0.0080(16) 0.072(2) 0.0057(15)
O16 0.0689(19) 0.0534(17) 0.162(3) 0.0061(18) 0.057(2) -0.0064(14)
C1 0.062(2) 0.044(2) 0.079(3) 0.0010(18) 0.031(2) 0.0016(17)
C2 0.060(2) 0.044(2) 0.075(3) 0.0039(18) 0.021(2) 0.0005(17)
C3 0.062(2) 0.046(2) 0.066(2) 0.0033(17) 0.015(2) -0.0009(18)
C4 0.056(2) 0.0412(19) 0.074(3) 0.0015(17) 0.0209(19) -0.0073(16)
C5 0.064(2) 0.040(2) 0.066(2) -0.0023(17) 0.021(2) -0.0071(17)
C6 0.059(2) 0.045(2) 0.068(2) 0.0029(17) 0.0229(19) -0.0031(17)
C7 0.081(3) 0.050(2) 0.118(4) -0.001(2) 0.038(3) 0.003(2)
C8 0.062(2) 0.045(2) 0.079(3) 0.0037(18) 0.024(2) -0.0057(17)
C9 0.062(2) 0.044(2) 0.074(3) -0.0027(18) 0.017(2) 0.0024(17)
C10 0.058(2) 0.040(2) 0.064(2) -0.0008(16) 0.0166(19) -0.0041(17)
C11 0.068(3) 0.051(2) 0.103(3) -0.008(2) 0.035(2) 0.011(2)
C12 0.074(3) 0.042(2) 0.087(3) 0.0005(19) 0.027(2) -0.0008(18)
C13 0.081(3) 0.048(2) 0.138(4) -0.001(3) 0.040(3) 0.019(2)
C14 0.062(2) 0.044(2) 0.073(3) 0.0055(18) 0.0184(19) 0.0030(17)
C15 0.059(2) 0.0391(19) 0.077(3) 0.0039(17) 0.0233(19) 0.0023(16)
C16 0.060(2) 0.056(2) 0.080(3) -0.005(2) 0.023(2) -0.0151(19)
C17 0.081(3) 0.043(2) 0.109(3) 0.001(2) 0.045(3) 0.004(2)
C18 0.068(3) 0.049(2) 0.088(3) 0.0011(19) 0.035(2) -0.0007(19)
C19 0.065(2) 0.040(2) 0.070(2) 0.0043(17) 0.0228(19) -0.0033(17)
C20 0.074(3) 0.040(2) 0.139(4) -0.003(2) 0.050(3) -0.0116(19)
C21 0.054(2) 0.045(2) 0.069(2) 0.0044(17) 0.0254(19) 0.0011(17)
C22 0.073(3) 0.053(2) 0.118(4) 0.002(2) 0.042(3) -0.013(2)
C23 0.053(2) 0.048(2) 0.074(3) 0.0017(18) 0.0204(19) -0.0054(18)
C24 0.064(3) 0.068(3) 0.090(3) -0.006(2) 0.026(2) 0.005(2)
C25 0.062(2) 0.064(3) 0.099(3) -0.009(2) 0.037(2) 0.001(2)
C26 0.068(3) 0.044(2) 0.097(3) 0.001(2) 0.027(2) -0.0011(19)
C27 0.126(4) 0.056(3) 0.174(5) 0.002(3) 0.082(4) 0.021(3)
C28 0.065(2) 0.045(2) 0.079(3) 0.0013(18) 0.023(2) -0.0023(18)
C29 0.142(5) 0.052(3) 0.217(6) 0.006(3) 0.108(5) 0.011(3)
C30 0.072(3) 0.045(2) 0.104(3) -0.001(2) 0.040(2) -0.0039(19)
C31 0.054(2) 0.046(2) 0.097(3) -0.0052(19) 0.028(2) -0.0031(18)
C32 0.061(2) 0.0395(19) 0.072(2) 0.0004(17) 0.0204(19) -0.0058(16)
C33 0.071(3) 0.045(2) 0.078(3) -0.0002(18) 0.027(2) -0.0145(19)
C34 0.054(2) 0.056(2) 0.083(3) 0.002(2) 0.024(2) 0.0085(19)
C35 0.064(2) 0.047(2) 0.091(3) -0.001(2) 0.035(2) 0.0036(19)
C36 0.065(2) 0.0402(19) 0.086(3) 0.0017(18) 0.038(2) -0.0013(17)
C37 0.064(2) 0.0400(19) 0.066(2) 0.0005(16) 0.0236(19) -0.0034(16)
C38 0.093(3) 0.048(2) 0.086(3) -0.002(2) 0.037(3) -0.012(2)
C39 0.056(2) 0.050(2) 0.089(3) -0.002(2) 0.029(2) 0.0051(18)
C40 0.070(3) 0.058(3) 0.074(3) -0.002(2) 0.022(2) 0.018(2)
C41 0.054(2) 0.043(2) 0.073(3) 0.0039(17) 0.0211(19) -0.0011(17)
C42 0.061(2) 0.039(2) 0.103(3) -0.0028(19) 0.032(2) -0.0071(17)
C43 0.076(3) 0.054(2) 0.091(3) 0.004(2) 0.034(2) 0.019(2)
C44 0.063(3) 0.064(3) 0.069(3) -0.001(2) 0.023(2) -0.015(2)
C45 0.053(2) 0.056(2) 0.090(3) 0.000(2) 0.029(2) -0.0048(19)
C46 0.058(2) 0.0397(19) 0.072(2) 0.0045(17) 0.0229(19) -0.0006(16)
C47 0.122(5) 0.058(3) 0.271(9) 0.016(4) 0.088(5) 0.011(3)
C48 0.074(3) 0.049(2) 0.090(3) 0.000(2) 0.033(2) 0.000(2)
C49 0.056(2) 0.064(3) 0.081(3) -0.007(2) 0.030(2) -0.0114(19)
C50 0.065(3) 0.048(2) 0.134(4) 0.000(2) 0.047(3) -0.0028(19)
C51 0.167(7) 0.059(4) 0.328(11) 0.021(5) 0.123(7) 0.023(4)
C52 0.092(3) 0.043(2) 0.090(3) -0.004(2) 0.041(3) -0.002(2)
C53 0.060(3) 0.068(3) 0.101(3) -0.008(2) 0.037(2) -0.014(2)
C54 0.080(3) 0.042(2) 0.117(4) 0.001(2) 0.038(3) 0.012(2)
C55 0.062(3) 0.066(3) 0.124(4) -0.011(3) 0.044(3) 0.012(2)
C56 0.069(3) 0.059(3) 0.088(3) -0.006(2) 0.033(2) -0.003(2)
O17 0.0673(18) 0.0448(16) 0.114(2) 0.0050(15) 0.0441(16) 0.0009(14)
O18 0.084(2) 0.0407(15) 0.131(3) -0.0030(16) 0.0493(18) -0.0104(14)
O19 0.0663(19) 0.0530(17) 0.158(3) 0.0029(17) 0.0524(19) -0.0073(14)
O20 0.084(2) 0.0581(18) 0.158(3) 0.0016(18) 0.067(2) 0.0031(15)
C57 0.048(2) 0.044(2) 0.068(2) 0.0010(17) 0.0174(18) -0.0013(16)
C58 0.048(2) 0.045(2) 0.073(2) 0.0031(17) 0.0182(18) -0.0040(16)
C59 0.056(2) 0.046(2) 0.063(2) 0.0027(17) 0.0190(18) -0.0022(16)
C60 0.070(2) 0.045(2) 0.077(3) 0.0028(18) 0.029(2) -0.0048(18)
C61 0.063(2) 0.042(2) 0.067(2) -0.0015(17) 0.020(2) -0.0031(17)
C62 0.062(2) 0.044(2) 0.066(2) 0.0016(17) 0.0180(18) -0.0019(17)
C63 0.066(2) 0.047(2) 0.059(2) -0.0010(17) 0.0168(19) -0.0059(17)
N7 0.072(2) 0.0369(16) 0.074(2) -0.0019(14) 0.0194(17) -0.0060(15)
N8 0.0583(19) 0.0425(17) 0.073(2) -0.0048(14) 0.0210(16) 0.0019(14)
C64 0.059(2) 0.048(2) 0.086(3) -0.0043(19) 0.028(2) 0.0081(18)
C65 0.059(2) 0.044(2) 0.082(3) -0.0028(18) 0.024(2) -0.0013(18)
C66 0.083(3) 0.051(2) 0.142(4) 0.000(3) 0.049(3) 0.010(2)
C67 0.070(3) 0.051(2) 0.072(3) 0.0003(18) 0.027(2) -0.0178(19)
C68 0.055(2) 0.055(2) 0.074(3) -0.0058(19) 0.0264(19) -0.0064(18)
C69 0.061(2) 0.042(2) 0.091(3) -0.0054(19) 0.027(2) -0.0017(17)
C70 0.159(5) 0.060(3) 0.118(4) -0.008(3) 0.068(4) -0.020(3)
C71 0.230(7) 0.058(3) 0.118(4) -0.014(3) 0.082(5) -0.034(4)
C72 0.052(2) 0.055(2) 0.088(3) -0.006(2) 0.028(2) 0.0009(18)
C73 0.079(3) 0.047(2) 0.134(4) -0.004(2) 0.043(3) 0.003(2)
C74 0.053(2) 0.048(2) 0.079(3) -0.0006(18) 0.025(2) -0.0045(17)
C75 0.054(2) 0.051(2) 0.084(3) -0.0051(19) 0.027(2) 0.0059(18)
C76 0.058(2) 0.048(2) 0.098(3) -0.003(2) 0.036(2) -0.0079(18)

loop_
_atom_type_symbol
_atom_type_description
_atom_type_scat_dispersion_real
_atom_type_scat_dispersion_imag
_atom_type_scat_source
C C 0.0033 0.0016 'International Tables Vol C Tables 4.2.6.8 and 6.1.1.4'
H H 0.0000 0.0000 'International Tables Vol C Tables 4.2.6.8 and 6.1.1.4'
N N 0.0061 0.0033 'International Tables Vol C Tables 4.2.6.8 and 6.1.1.4'
O O 0.0106 0.0060 'International Tables Vol C Tables 4.2.6.8 and 6.1.1.4'

loop_
_geom_angle_atom_site_label_1
_geom_angle_atom_site_label_2
_geom_angle_atom_site_label_3
_geom_angle
C31 N1 C33 115.9(3)
C49 N2 C39 118.0(3)
C35 N3 C16 116.9(3)
C26 N4 C44 116.7(3)
C45 N5 C34 116.9(3)
C48 N6 C40 117.3(3)
C5 O1 H1O 115(3)
C21 O3 H3O 109(2)
C23 O4 H4O 112.4(15)
C10 O6 H6O 111(2)
C3 O10 H10O 111(2)
C41 O11 H11O 118(3)
C21 C1 C6 117.9(3)
C21 C1 H1A 107.8
C6 C1 H1A 107.8
C21 C1 H1B 107.8
C6 C1 H1B 107.8
H1A C1 H1B 107.2
C4 C2 C6 116.6(3)
C4 C2 H2A 108.2
C6 C2 H2A 108.2
C4 C2 H2B 108.2
C6 C2 H2B 108.2
H2A C2 H2B 107.3
O9 C3 O10 122.3(4)
O9 C3 C12 125.7(4)
O10 C3 C12 112.0(3)
C2 C4 C15 110.4(3)
C2 C4 H4A 109.6
C15 C4 H4A 109.6
C2 C4 H4B 109.6
C15 C4 H4B 109.6
H4A C4 H4B 108.1
O2 C5 O1 122.0(3)
O2 C5 C15 124.9(3)
O1 C5 C15 113.1(3)
C1 C6 C2 110.4(3)
C1 C6 H6A 109.6
C2 C6 H6A 109.6
C1 C6 H6B 109.6
C2 C6 H6B 109.6
H6A C6 H6B 108.1
C24 C7 C50 116.1(4)
C24 C7 C47 118.6(4)
C50 C7 C47 125.2(4)
C23 C8 C14 116.7(3)
C23 C8 H8A 108.1
C14 C8 H8A 108.1
C23 C8 H8B 108.1
C14 C8 H8B 108.1
H8A C8 H8B 107.3
C12 C9 C28 108.4(3)
C12 C9 H9A 110.0
C28 C9 H9A 110.0
C12 C9 H9B 110.0
C28 C9 H9B 110.0
H9A C9 H9B 108.4
O8 C10 O6 121.9(3)
O8 C10 C32 125.8(3)
O6 C10 C32 112.3(3)
C30 C11 C25 115.1(4)
C30 C11 C27 126.5(4)
C25 C11 C27 118.3(4)
C3 C12 C9 118.6(3)
C3 C12 H12A 107.7
C9 C12 H12A 107.7
C3 C12 H12B 107.7
C9 C12 H12B 107.7
H12A C12 H12B 107.1
C55 C13 C22 116.5(4)
C55 C13 C51 116.6(4)
C22 C13 C51 126.8(5)
C28 C14 C8 109.2(3)
C28 C14 H14A 109.8
C8 C14 H14A 109.8
C28 C14 H14B 109.8
C8 C14 H14B 109.8
H14A C14 H14B 108.3
C5 C15 C4 117.1(3)
C5 C15 H15A 108.0
C4 C15 H15A 108.0
C5 C15 H15B 108.0
C4 C15 H15B 108.0
H15A C15 H15B 107.3
N3 C16 C25 123.3(4)
N3 C16 H16 118.3
C25 C16 H16 118.3
C18 C17 C20 117.4(4)
C18 C17 C29 117.6(4)
C20 C17 C29 124.9(4)
C33 C18 C17 120.1(4)
C33 C18 H18 120.0
C17 C18 H18 120.0
C46 C19 C37 115.9(3)
C46 C19 H19A 108.3
C37 C19 H19A 108.3
C46 C19 H19B 108.3
C37 C19 H19B 108.3
H19A C19 H19B 107.4
C31 C20 C17 118.5(4)
C31 C20 H20 120.8
C17 C20 H20 120.8
O7 C21 O3 122.3(3)
O7 C21 C1 125.1(3)
O3 C21 C1 112.5(3)
C39 C22 C13 119.0(4)
C39 C22 H22 120.5
C13 C22 H22 120.5
O5 C23 O4 121.6(3)
O5 C23 C8 126.3(4)
O4 C23 C8 112.2(3)
C44 C24 C7 120.5(4)
C44 C24 H24 119.8
C7 C24 H24 119.8
C16 C25 C11 120.6(4)
C16 C25 H25 119.7
C11 C25 H25 119.7
N4 C26 C50 122.8(4)
N4 C26 H26 118.6
C50 C26 H26 118.6
C29 C27 C11 117.9(4)
C29 C27 H27A 107.8
C11 C27 H27A 107.8
C29 C27 H27B 107.8
C11 C27 H27B 107.8
H27A C27 H27B 107.2
C14 C28 C9 116.8(3)
C14 C28 H28A 108.1
C9 C28 H28A 108.1
C14 C28 H28B 108.1
C9 C28 H28B 108.1
H28A C28 H28B 107.3
C27 C29 C17 120.2(4)
C27 C29 H29A 107.3
C17 C29 H29A 107.3
C27 C29 H29B 107.3
C17 C29 H29B 107.3
H29A C29 H29B 106.9
C35 C30 C11 122.0(4)
C35 C30 H30 119.0
C11 C30 H30 119.0
N1 C31 C20 124.7(4)
N1 C31 H31 117.7
C20 C31 H31 117.7
C10 C32 C37 116.9(3)
C10 C32 H32A 108.1
C37 C32 H32A 108.1
C10 C32 H32B 108.1
C37 C32 H32B 108.1
H32A C32 H32B 107.3
N1 C33 C18 123.4(3)
N1 C33 H33 118.3
C18 C33 H33 118.3
N5 C34 C53 123.1(4)
N5 C34 H34 118.4
C53 C34 H34 118.4
N3 C35 C30 122.0(4)
N3 C35 H35 119.0
C30 C35 H35 119.0
C41 C36 C46 118.0(3)
C41 C36 H36A 107.8
C46 C36 H36A 107.8
C41 C36 H36B 107.8
C46 C36 H36B 107.8
H36A C36 H36B 107.1
C32 C37 C19 108.7(3)
C32 C37 H37A 109.9
C19 C37 H37A 109.9
C32 C37 H37B 109.9
C19 C37 H37B 109.9
H37A C37 H37B 108.3
C43 C38 C53 116.3(4)
C43 C38 C71 122.3(5)
C53 C38 C71 121.4(4)
N2 C39 C22 122.5(4)
N2 C39 H39 118.8
C22 C39 H39 118.8
N6 C40 C56 123.1(4)
N6 C40 H40 118.5
C56 C40 H40 118.5
O16 C41 O11 123.0(3)
O16 C41 C36 124.0(3)
O11 C41 C36 112.9(3)
C65 C42 C69 119.0(3)
C65 C42 H42 120.5
C69 C42 H42 120.5
C38 C43 C45 120.3(4)
C38 C43 H43 119.8
C45 C43 H43 119.8
C24 C44 N4 123.9(4)
C24 C44 H44 118.0
N4 C44 H44 118.0
N5 C45 C43 123.0(4)
N5 C45 H45 118.5
C43 C45 H45 118.5
C36 C46 C19 108.6(3)
C36 C46 H46A 110.0
C19 C46 H46A 110.0
C36 C46 H46B 110.0
C19 C46 H46B 110.0
H46A C46 H46B 108.4
C51 C47 C7 119.4(5)
C51 C47 H47A 107.5
C7 C47 H47A 107.5
C51 C47 H47B 107.5
C7 C47 H47B 107.5
H47A C47 H47B 107.0
N6 C48 C54 123.5(4)
N6 C48 H48 118.2
C54 C48 H48 118.2
N2 C49 C55 121.8(4)
N2 C49 H49 119.1
C55 C49 H49 119.1
C26 C50 C7 120.1(4)
C26 C50 H50 120.0
C7 C50 H50 120.0
C47 C51 C13 120.7(5)
C47 C51 H51A 107.1
C13 C51 H51A 107.1
C47 C51 H51B 107.1
C13 C51 H51B 107.1
H51A C51 H51B 106.8
C54 C52 C56 116.5(4)
C54 C52 C70 122.1(4)
C56 C52 C70 121.3(4)
C34 C53 C38 120.3(4)
C34 C53 H53 119.8
C38 C53 H53 119.8
C48 C54 C52 119.6(4)
C48 C54 H54 120.2
C52 C54 H54 120.2
C49 C55 C13 122.2(4)
C49 C55 H55 118.9
C13 C55 H55 118.9
C40 C56 C52 119.9(4)
C40 C56 H56 120.0
C52 C56 H56 120.0
C57 O17 H17O 115(3)
C61 O18 H18O 112(3)
O19 C57 O17 123.2(3)
O19 C57 C58 123.7(3)
O17 C57 C58 113.1(3)
C57 C58 C59 117.1(3)
C57 C58 H58A 108.0
C59 C58 H58A 108.0
C57 C58 H58B 108.0
C59 C58 H58B 108.0
H58A C58 H58B 107.3
C58 C59 C63 109.6(3)
C58 C59 H59A 109.7
C63 C59 H59A 109.7
C58 C59 H59B 109.7
C63 C59 H59B 109.7
H59A C59 H59B 108.2
C61 C60 C62 117.9(3)
C61 C60 H60A 107.8
C62 C60 H60A 107.8
C61 C60 H60B 107.8
C62 C60 H60B 107.8
H60A C60 H60B 107.2
O20 C61 O18 122.9(3)
O20 C61 C60 125.6(3)
O18 C61 C60 111.5(3)
C60 C62 C63 109.0(3)
C60 C62 H62A 109.9
C63 C62 H62A 109.9
C60 C62 H62B 109.9
C63 C62 H62B 109.9
H62A C62 H62B 108.3
C59 C63 C62 115.7(3)
C59 C63 H63A 108.3
C62 C63 H63A 108.3
C59 C63 H63B 108.3
C62 C63 H63B 108.3
H63A C63 H63B 107.4
C69 N7 C67 116.8(3)
C75 N8 C74 116.8(3)
C76 C64 C72 116.2(3)
C76 C64 C66 125.1(4)
C72 C64 C66 118.7(3)
C42 C65 C68 116.9(3)
C42 C65 C73 124.2(3)
C68 C65 C73 118.9(3)
C73 C66 C64 117.5(4)
C73 C66 H66A 107.9
C64 C66 H66A 107.9
C73 C66 H66B 107.9
C64 C66 H66B 107.9
H66A C66 H66B 107.2
N7 C67 C68 123.3(3)
N7 C67 H67 118.3
C68 C67 H67 118.3
C67 C68 C65 120.0(3)
C67 C68 H68 120.0
C65 C68 H68 120.0
N7 C69 C42 124.0(4)
N7 C69 H69 118.0
C42 C69 H69 118.0
C71 C70 C52 115.2(4)
C71 C70 H70A 108.5
C52 C70 H70A 108.5
C71 C70 H70B 108.5
C52 C70 H70B 108.5
H70A C70 H70B 107.5
C70 C71 C38 116.6(4)
C70 C71 H71A 108.1
C38 C71 H71A 108.1
C70 C71 H71B 108.1
C38 C71 H71B 108.1
H71A C71 H71B 107.3
C74 C72 C64 120.3(3)
C74 C72 H72 119.8
C64 C72 H72 119.8
C66 C73 C65 118.0(4)
C66 C73 H73A 107.8
C65 C73 H73A 107.8
C66 C73 H73B 107.8
C65 C73 H73B 107.8
H73A C73 H73B 107.1
N8 C74 C72 123.4(3)
N8 C74 H74 118.3
C72 C74 H74 118.3
N8 C75 C76 122.9(3)
N8 C75 H75 118.5
C76 C75 H75 118.5
C64 C76 C75 120.3(3)
C64 C76 H76 119.9
C75 C76 H76 119.9

loop_
_geom_bond_atom_site_label_1
_geom_bond_atom_site_label_2
_geom_bond_distance
N1 C31 1.314(4)
N1 C33 1.342(4)
N2 C49 1.320(5)
N2 C39 1.324(4)
N3 C35 1.323(4)
N3 C16 1.339(5)
N4 C26 1.326(5)
N4 C44 1.336(5)
N5 C45 1.317(4)
N5 C34 1.323(5)
N6 C48 1.309(5)
N6 C40 1.326(5)
O1 C5 1.305(4)
O1 H1O 0.97(5)
O2 C5 1.212(4)
O3 C21 1.321(4)
O3 H3O 1.00(4)
O4 C23 1.314(4)
O4 H4O 1.21(3)
O5 C23 1.200(4)
O6 C10 1.311(4)
O6 H6O 1.05(5)
O7 C21 1.182(4)
O8 C10 1.195(4)
O9 C3 1.197(4)
O10 C3 1.312(4)
O10 H10O 1.07(4)
O11 C41 1.303(4)
O11 H11O 1.00(5)
O16 C41 1.208(4)
C1 C21 1.483(5)
C1 C6 1.509(5)
C1 H1A 0.9700
C1 H1B 0.9700
C2 C4 1.510(5)
C2 C6 1.512(5)
C2 H2A 0.9700
C2 H2B 0.9700
C3 C12 1.484(5)
C4 C15 1.511(4)
C4 H4A 0.9700
C4 H4B 0.9700
C5 C15 1.480(5)
C6 H6A 0.9700
C6 H6B 0.9700
C7 C24 1.373(6)
C7 C50 1.389(5)
C7 C47 1.493(6)
C8 C23 1.472(5)
C8 C14 1.524(5)
C8 H8A 0.9700
C8 H8B 0.9700
C9 C12 1.503(5)
C9 C28 1.522(5)
C9 H9A 0.9700
C9 H9B 0.9700
C10 C32 1.488(5)
C11 C30 1.368(5)
C11 C25 1.384(5)
C11 C27 1.496(5)
C12 H12A 0.9700
C12 H12B 0.9700
C13 C55 1.355(6)
C13 C22 1.375(6)
C13 C51 1.512(6)
C14 C28 1.508(5)
C14 H14A 0.9700
C14 H14B 0.9700
C15 H15A 0.9700
C15 H15B 0.9700
C16 C25 1.344(5)
C16 H16 0.9300
C17 C18 1.368(5)
C17 C20 1.378(5)
C17 C29 1.506(6)
C18 C33 1.356(5)
C18 H18 0.9300
C19 C46 1.518(4)
C19 C37 1.528(4)
C19 H19A 0.9700
C19 H19B 0.9700
C20 C31 1.375(5)
C20 H20 0.9300
C22 C39 1.375(5)
C22 H22 0.9300
C24 C44 1.333(5)
C24 H24 0.9300
C25 H25 0.9300
C26 C50 1.360(5)
C26 H26 0.9300
C27 C29 1.393(5)
C27 H27A 0.9700
C27 H27B 0.9700
C28 H28A 0.9700
C28 H28B 0.9700
C29 H29A 0.9700
C29 H29B 0.9700
C30 C35 1.360(5)
C30 H30 0.9300
C31 H31 0.9300
C32 C37 1.514(4)
C32 H32A 0.9700
C32 H32B 0.9700
C33 H33 0.9300
C34 C53 1.358(5)
C34 H34 0.9300
C35 H35 0.9300
C36 C41 1.496(5)
C36 C46 1.505(4)
C36 H36A 0.9700
C36 H36B 0.9700
C37 H37A 0.9700
C37 H37B 0.9700
C38 C43 1.358(5)
C38 C53 1.375(5)
C38 C71 1.513(6)
C39 H39 0.9300
C40 C56 1.355(5)
C40 H40 0.9300
C42 C65 1.371(5)
C42 C69 1.380(5)
C42 H42 0.9300
C43 C45 1.374(5)
C43 H43 0.9300
C44 H44 0.9300
C45 H45 0.9300
C46 H46A 0.9700
C46 H46B 0.9700
C47 C51 1.338(6)
C47 H47A 0.9700
C47 H47B 0.9700
C48 C54 1.366(5)
C48 H48 0.9300
C49 C55 1.334(5)
C49 H49 0.9300
C50 H50 0.9300
C51 H51A 0.9700
C51 H51B 0.9700
C52 C54 1.372(6)
C52 C56 1.382(5)
C52 C70 1.508(5)
C53 H53 0.9300
C54 H54 0.9300
C55 H55 0.9300
C56 H56 0.9300
O17 C57 1.302(4)
O17 H17O 0.97(4)
O18 C61 1.315(4)
O18 H18O 1.07(5)
O19 C57 1.204(4)
O20 C61 1.193(4)
C57 C58 1.496(5)
C58 C59 1.505(5)
C58 H58A 0.9700
C58 H58B 0.9700
C59 C63 1.518(4)
C59 H59A 0.9700
C59 H59B 0.9700
C60 C61 1.490(5)
C60 C62 1.514(5)
C60 H60A 0.9700
C60 H60B 0.9700
C62 C63 1.530(5)
C62 H62A 0.9700
C62 H62B 0.9700
C63 H63A 0.9700
C63 H63B 0.9700
N7 C69 1.308(4)
N7 C67 1.329(5)
N8 C75 1.319(4)
N8 C74 1.322(4)
C64 C76 1.365(5)
C64 C72 1.374(5)
C64 C66 1.501(5)
C65 C68 1.378(5)
C65 C73 1.507(5)
C66 C73 1.437(6)
C66 H66A 0.9700
C66 H66B 0.9700
C67 C68 1.358(5)
C67 H67 0.9300
C68 H68 0.9300
C69 H69 0.9300
C70 C71 1.392(6)
C70 H70A 0.9700
C70 H70B 0.9700
C71 H71A 0.9700
C71 H71B 0.9700
C72 C74 1.368(5)
C72 H72 0.9300
C73 H73A 0.9700
C73 H73B 0.9700
C74 H74 0.9300
C75 C76 1.385(5)
C75 H75 0.9300
C76 H76 0.9300
